data_7048433
loop_
_publ_author_name
'Leverett, Anthony R.'
'Cole, Marcus L.'
'McKay, Alasdair I.'

_publ_section_title
;
 An exceptionally stable NHC complex of indane (InH<sub>3</sub>).
;
_journal_issue 5
_journal_name_full 'Dalton transactions (Cambridge, England : 2003)'
_journal_page_first 1591
_journal_page_last 1594
_journal_paper_doi 10.1039/c8dt04956d
_journal_volume 48
_journal_year 2019
_chemical_formula_moiety 'C69 H59 In N2'
_chemical_formula_sum 'C69 H59 In N2'
_chemical_formula_weight 1031.00
_chemical_name_common '[InH3(IPr*)]'
_chemical_name_systematic (1,3-bis(2,6-bis(diphenylmethyl)-4-methylphenyl)imidazol-2-ylidene)-trihydrido-indium
_chemical_properties_physical Moisture-sensitive
_chemical_temperature_decomposition 455
_space_group_crystal_system monoclinic
_space_group_IT_number 14
_space_group_name_Hall '-P 2yn'
_space_group_name_H-M_alt 'P 1 21/n 1'
_symmetry_space_group_name_Hall '-P 2yn'
_symmetry_space_group_name_H-M 'P 1 21/n 1'
_atom_sites_solution_hydrogens mixed
_audit_creation_date 2018-07-17
_audit_creation_method
;
Olex2 1.2
(compiled 2018.05.29 svn.r3508 for OlexSys, GUI svn.r5506)
;
_audit_update_record
;
2018-07-17 deposited with the CCDC.
2018-12-20 downloaded from the CCDC.
;
_cell_angle_alpha 90
_cell_angle_beta 90.2040(10)
_cell_angle_gamma 90
_cell_formula_units_Z 4
_cell_length_a 14.9001(3)
_cell_length_b 18.1641(4)
_cell_length_c 19.6086(4)
_cell_measurement_reflns_used 9748
_cell_measurement_temperature 150(2)
_cell_measurement_theta_max 25.998
_cell_measurement_theta_min 2.36
_cell_volume 5306.97(19)
_computing_cell_refinement 'SAINT v8.34A (Bruker, 2013)'
_computing_data_reduction 'SAINT v8.34A (Bruker, 2013)'
_computing_molecular_graphics 'Olex2 (Dolomanov et al., 2009)'
_computing_publication_material 'Olex2 (Dolomanov et al., 2009)'
_computing_structure_refinement 'XL (Sheldrick, 2008)'
_diffrn_ambient_temperature 150.01
_diffrn_detector 'Bruker APEX2 area detector'
_diffrn_detector_area_resol_mean 7.9
_diffrn_detector_type 'CCD area detector'
_diffrn_measured_fraction_theta_full 0.999
_diffrn_measured_fraction_theta_max 0.998
_diffrn_measurement_device 'three-circle diffractometer'
_diffrn_measurement_device_type 'Bruker APEX-II CCD'
_diffrn_measurement_method '\w and \f scans'
_diffrn_radiation_monochromator 'mirror optics'
_diffrn_radiation_probe x-ray
_diffrn_radiation_type MoK\a
_diffrn_radiation_wavelength 0.71073
_diffrn_reflns_av_R_equivalents 0.0515
_diffrn_reflns_av_unetI/netI 0.0290
_diffrn_reflns_Laue_measured_fraction_full 0.999
_diffrn_reflns_Laue_measured_fraction_max 0.998
_diffrn_reflns_limit_h_max 18
_diffrn_reflns_limit_h_min -18
_diffrn_reflns_limit_k_max 22
_diffrn_reflns_limit_k_min -22
_diffrn_reflns_limit_l_max 24
_diffrn_reflns_limit_l_min -23
_diffrn_reflns_number 83942
_diffrn_reflns_point_group_measured_fraction_full 0.999
_diffrn_reflns_point_group_measured_fraction_max 0.998
_diffrn_reflns_theta_full 26.000
_diffrn_reflns_theta_max 26.075
_diffrn_reflns_theta_min 1.528
_diffrn_source 'microfocus sealed X-ray tube'
_diffrn_source_type 'Incoatec I\ms'
_diffrn_standards_number 0
_exptl_absorpt_coefficient_mu 0.490
_exptl_absorpt_correction_T_max 0.7453
_exptl_absorpt_correction_T_min 0.6932
_exptl_absorpt_correction_type multi-scan
_exptl_absorpt_process_details
'SADABS-2014/5 (Bruker,2014/5) was used for absorption correction. wR2(int) was 0.0957 before and 0.0612 after correction. The Ratio of minimum to maximum transmission is 0.9301. The \l/2 correction factor is 0.00150.'
_exptl_crystal_colour colourless
_exptl_crystal_colour_primary colourless
_exptl_crystal_density_diffrn 1.290
_exptl_crystal_description prism
_exptl_crystal_F_000 2144
_exptl_crystal_recrystallization_method 'Re-crystallisation from solvent: Pentane/Toluene'
_exptl_crystal_size_max 0.2
_exptl_crystal_size_mid 0.2
_exptl_crystal_size_min 0.1
_refine_diff_density_max 0.483
_refine_diff_density_min -0.687
_refine_diff_density_rms 0.069
_refine_ls_extinction_method none
_refine_ls_goodness_of_fit_ref 1.056
_refine_ls_hydrogen_treatment mixed
_refine_ls_matrix_type full
_refine_ls_number_parameters 663
_refine_ls_number_reflns 10500
_refine_ls_number_restraints 0
_refine_ls_restrained_S_all 1.056
_refine_ls_R_factor_all 0.0438
_refine_ls_R_factor_gt 0.0354
_refine_ls_shift/su_max 0.002
_refine_ls_shift/su_mean 0.000
_refine_ls_structure_factor_coef Fsqd
_refine_ls_weighting_details 'w=1/[\s^2^(Fo^2^)+(0.0489P)^2^+5.1963P] where P=(Fo^2^+2Fc^2^)/3'
_refine_ls_weighting_scheme calc
_refine_ls_wR_factor_gt 0.0971
_refine_ls_wR_factor_ref 0.1021
_reflns_Friedel_coverage 0.000
_reflns_number_gt 8910
_reflns_number_total 10500
_reflns_threshold_expression 'I > 2\s(I)'
_cod_data_source_file c8dt04956d2.cif
_cod_data_source_block p21n_a
_cod_depositor_comments
;
The following automatic conversions were performed:

'_chemical_melting_point' tag was changed to
'_chemical_temperature_decomposition' since the value had been '455
(dec.)'. The value '455 (dec.)' was changed to '455'.

Automatic conversion script
Id: cif_fix_values 4973 2017-02-22 13:04:09Z antanas 

 Adding full bibliography for 7048432--7048434.cif.
;
_cod_database_code 7048433
_shelx_shelxl_version_number 2014/7
_shelx_space_group_comment
;
The symmetry employed for this shelxl refinement is uniquely defined
by the following loop, which should always be used as a source of
symmetry information in preference to the above space-group names.
They are only intended as comments.
;
_shelx_estimated_absorpt_t_max 0.953
_shelx_estimated_absorpt_t_min 0.908
_olex2_refinement_description
;
1. Fixed Uiso
 At 1.2 times of:
  All C(H) groups
 At 1.5 times of:
  All C(H,H,H) groups
2.a Ternary CH refined with riding coordinates:
 C11(H11), C24(H24), C44(H44), C58(H58)
2.b Aromatic/amide H refined with riding coordinates:
 C2(H0AA), C3(H1AA), C6(H6), C8(H8), C13(H13), C14(H14), C15(H15), C16(H16),
 C17(H17), C19(H19), C20(H20), C21(H21), C22(H22), C23(H23), C26(H26), C27(H27),
  C28(H28), C29(H29), C30(H30), C32(H32), C33(H33), C34(H34), C35(H35),
 C36(H36), C39(H39), C41(H41), C46(H46), C47(H47), C48(H48), C49(H49), C51(H51),
  C53(H53), C54(H54), C55(H55), C56(H56), C57(H57), C60(H60), C61(H61),
 C62(H62), C63(H63), C64(H64), C66(H66), C67(H67), C68(H68), C69(H69), C70(H70)
2.c Idealised Me refined as rotating group:
 C10(H10A,H10B,H10C), C43(H43A,H43B,H43C)
;
_olex2_submission_special_instructions 'No special instructions were received'

loop_
_space_group_symop_operation_xyz
'x, y, z'
'-x+1/2, y+1/2, -z+1/2'
'-x, -y, -z'
'x-1/2, -y-1/2, z-1/2'

loop_
_atom_site_label
_atom_site_type_symbol
_atom_site_fract_x
_atom_site_fract_y
_atom_site_fract_z
_atom_site_U_iso_or_equiv
_atom_site_adp_type
_atom_site_occupancy
_atom_site_site_symmetry_order
_atom_site_calc_flag
_atom_site_refinement_flags_posn
In1 In 0.69066(2) 0.19768(2) 0.73467(2) 0.02817(7) Uani 1 1 d .
H1 H 0.633(2) 0.122(2) 0.6995(19) 0.067(11) Uiso 1 1 d .
H2 H 0.664(3) 0.213(2) 0.816(2) 0.073(12) Uiso 1 1 d .
H3 H 0.797(3) 0.208(2) 0.708(2) 0.075(12) Uiso 1 1 d .
N1 N 0.53892(12) 0.29389(10) 0.65089(9) 0.0153(4) Uani 1 1 d .
N2 N 0.63541(12) 0.36741(10) 0.69532(9) 0.0147(4) Uani 1 1 d .
C1 C 0.61675(14) 0.29452(11) 0.68698(11) 0.0156(4) Uani 1 1 d .
C2 C 0.51000(15) 0.36513(12) 0.63713(11) 0.0190(5) Uani 1 1 d .
H0AA H 0.4573 0.3787 0.6128 0.023 Uiso 1 1 calc R
C3 C 0.57038(15) 0.41086(12) 0.66470(11) 0.0191(5) Uani 1 1 d .
H1AA H 0.5689 0.4631 0.6635 0.023 Uiso 1 1 calc R
C4 C 0.49610(14) 0.22814(12) 0.62491(11) 0.0155(4) Uani 1 1 d .
C5 C 0.43420(15) 0.19052(12) 0.66570(11) 0.0178(4) Uani 1 1 d .
C6 C 0.39500(15) 0.12720(12) 0.63908(11) 0.0190(5) Uani 1 1 d .
H6 H 0.3532 0.1007 0.6661 0.023 Uiso 1 1 calc R
C7 C 0.41507(15) 0.10152(12) 0.57413(12) 0.0197(5) Uani 1 1 d .
C8 C 0.47560(15) 0.14087(12) 0.53527(12) 0.0200(5) Uani 1 1 d .
H8 H 0.4890 0.1241 0.4906 0.024 Uiso 1 1 calc R
C9 C 0.51765(15) 0.20426(12) 0.55927(11) 0.0174(4) Uani 1 1 d .
C10 C 0.37211(17) 0.03228(13) 0.54683(13) 0.0266(5) Uani 1 1 d .
H10A H 0.3549 0.0004 0.5849 0.040 Uiso 1 1 calc GR
H10B H 0.4149 0.0063 0.5176 0.040 Uiso 1 1 calc GR
H10C H 0.3186 0.0452 0.5202 0.040 Uiso 1 1 calc GR
C11 C 0.40893(15) 0.21817(13) 0.73657(11) 0.0205(5) Uani 1 1 d .
H11 H 0.4643 0.2406 0.7566 0.025 Uiso 1 1 calc R
C12 C 0.33816(16) 0.27837(13) 0.73510(12) 0.0230(5) Uani 1 1 d .
C13 C 0.32036(19) 0.31614(14) 0.79566(14) 0.0325(6) Uani 1 1 d .
H13 H 0.3525 0.3036 0.8359 0.039 Uiso 1 1 calc R
C14 C 0.2569(2) 0.37135(16) 0.79796(17) 0.0445(8) Uani 1 1 d .
H14 H 0.2462 0.3968 0.8395 0.053 Uiso 1 1 calc R
C15 C 0.2088(2) 0.38974(17) 0.73977(18) 0.0475(8) Uani 1 1 d .
H15 H 0.1651 0.4278 0.7413 0.057 Uiso 1 1 calc R
C16 C 0.2248(2) 0.35239(17) 0.67948(17) 0.0417(7) Uani 1 1 d .
H16 H 0.1918 0.3646 0.6395 0.050 Uiso 1 1 calc R
C17 C 0.28902(17) 0.29704(14) 0.67736(14) 0.0293(6) Uani 1 1 d .
H17 H 0.2995 0.2716 0.6358 0.035 Uiso 1 1 calc R
C18 C 0.38215(17) 0.15477(13) 0.78379(11) 0.0239(5) Uani 1 1 d .
C19 C 0.29328(18) 0.14057(15) 0.80029(13) 0.0320(6) Uani 1 1 d .
H19 H 0.2469 0.1708 0.7823 0.038 Uiso 1 1 calc R
C20 C 0.2718(2) 0.08212(16) 0.84317(15) 0.0393(7) Uani 1 1 d .
H20 H 0.2108 0.0727 0.8539 0.047 Uiso 1 1 calc R
C21 C 0.3375(2) 0.03818(15) 0.87000(14) 0.0413(7) Uani 1 1 d .
H21 H 0.3223 -0.0012 0.8996 0.050 Uiso 1 1 calc R
C22 C 0.4258(2) 0.05138(17) 0.85385(15) 0.0444(8) Uani 1 1 d .
H22 H 0.4717 0.0207 0.8719 0.053 Uiso 1 1 calc R
C23 C 0.44790(19) 0.10976(16) 0.81095(13) 0.0351(6) Uani 1 1 d .
H23 H 0.5091 0.1187 0.8002 0.042 Uiso 1 1 calc R
C24 C 0.58466(15) 0.24479(13) 0.51390(12) 0.0209(5) Uani 1 1 d .
H24 H 0.5911 0.2958 0.5326 0.025 Uiso 1 1 calc R
C25 C 0.54533(16) 0.25191(14) 0.44174(13) 0.0268(5) Uani 1 1 d .
C26 C 0.4763(3) 0.3006(2) 0.42994(17) 0.0728(14) Uani 1 1 d .
H26 H 0.4581 0.3333 0.4651 0.087 Uiso 1 1 calc R
C27 C 0.4328(3) 0.3025(3) 0.3670(2) 0.0929(19) Uani 1 1 d .
H27 H 0.3847 0.3360 0.3598 0.111 Uiso 1 1 calc R
C28 C 0.4586(2) 0.2568(2) 0.31539(17) 0.0606(10) Uani 1 1 d .
H28 H 0.4274 0.2569 0.2731 0.073 Uiso 1 1 calc R
C29 C 0.5291(2) 0.21142(19) 0.32533(16) 0.0472(8) Uani 1 1 d .
H29 H 0.5496 0.1811 0.2891 0.057 Uiso 1 1 calc R
C30 C 0.5721(2) 0.20870(16) 0.38832(14) 0.0369(6) Uani 1 1 d .
H30 H 0.6212 0.1760 0.3945 0.044 Uiso 1 1 calc R
C31 C 0.67809(16) 0.21074(13) 0.51266(12) 0.0219(5) Uani 1 1 d .
C32 C 0.69630(17) 0.14035(14) 0.53586(13) 0.0290(5) Uani 1 1 d .
H32 H 0.6501 0.1122 0.5566 0.035 Uiso 1 1 calc R
C33 C 0.78215(19) 0.11043(18) 0.52903(16) 0.0416(7) Uani 1 1 d .
H33 H 0.7936 0.0615 0.5439 0.050 Uiso 1 1 calc R
C34 C 0.85021(18) 0.15140(19) 0.50091(15) 0.0420(7) Uani 1 1 d .
H34 H 0.9087 0.1311 0.4968 0.050 Uiso 1 1 calc R
C35 C 0.83306(18) 0.22232(18) 0.47857(15) 0.0385(7) Uani 1 1 d .
H35 H 0.8801 0.2511 0.4597 0.046 Uiso 1 1 calc R
C36 C 0.74751(17) 0.25137(15) 0.48371(13) 0.0292(6) Uani 1 1 d .
H36 H 0.7360 0.2997 0.4673 0.035 Uiso 1 1 calc R
C37 C 0.71483(14) 0.39495(11) 0.72974(11) 0.0160(4) Uani 1 1 d .
C38 C 0.79190(14) 0.40769(12) 0.69119(11) 0.0165(4) Uani 1 1 d .
C39 C 0.86793(15) 0.43329(12) 0.72535(12) 0.0201(5) Uani 1 1 d .
H39 H 0.9215 0.4413 0.7002 0.024 Uiso 1 1 calc R
C40 C 0.86783(15) 0.44740(12) 0.79489(12) 0.0201(5) Uani 1 1 d .
C41 C 0.78946(16) 0.43516(12) 0.83082(12) 0.0209(5) Uani 1 1 d .
H41 H 0.7885 0.4453 0.8783 0.025 Uiso 1 1 calc R
C42 C 0.71205(15) 0.40854(12) 0.79963(11) 0.0181(4) Uani 1 1 d .
C43 C 0.95056(16) 0.47596(14) 0.83038(13) 0.0270(5) Uani 1 1 d .
H43A H 0.9998 0.4796 0.7976 0.041 Uiso 1 1 calc GR
H43B H 0.9675 0.4422 0.8672 0.041 Uiso 1 1 calc GR
H43C H 0.9382 0.5247 0.8495 0.041 Uiso 1 1 calc GR
C44 C 0.79208(15) 0.39764(12) 0.61396(11) 0.0183(4) Uani 1 1 d .
H44 H 0.7487 0.3572 0.6032 0.022 Uiso 1 1 calc R
C45 C 0.88379(15) 0.37311(13) 0.58808(11) 0.0201(5) Uani 1 1 d .
C46 C 0.92952(17) 0.40979(14) 0.53718(14) 0.0299(6) Uani 1 1 d .
H46 H 0.9047 0.4531 0.5175 0.036 Uiso 1 1 calc R
C47 C 1.01229(19) 0.38332(16) 0.51459(16) 0.0397(7) Uani 1 1 d .
H47 H 1.0436 0.4091 0.4799 0.048 Uiso 1 1 calc R
C48 C 1.04863(18) 0.32079(16) 0.54186(15) 0.0363(6) Uani 1 1 d .
H48 H 1.1049 0.3032 0.5262 0.044 Uiso 1 1 calc R
C49 C 1.00319(19) 0.28339(16) 0.59222(15) 0.0370(6) Uani 1 1 d .
H49 H 1.0280 0.2398 0.6113 0.044 Uiso 1 1 calc R
C51 C 0.92157(18) 0.30939(14) 0.61489(13) 0.0301(6) Uani 1 1 d .
H51 H 0.8906 0.2832 0.6495 0.036 Uiso 1 1 calc R
C52 C 0.75760(15) 0.46690(13) 0.57847(11) 0.0203(5) Uani 1 1 d .
C53 C 0.69745(17) 0.46045(14) 0.52422(12) 0.0277(5) Uani 1 1 d .
H53 H 0.6750 0.4134 0.5118 0.033 Uiso 1 1 calc R
C54 C 0.67002(19) 0.52250(16) 0.48812(14) 0.0358(6) Uani 1 1 d .
H54 H 0.6289 0.5176 0.4513 0.043 Uiso 1 1 calc R
C55 C 0.70232(19) 0.59108(15) 0.50569(14) 0.0356(6) Uani 1 1 d .
H55 H 0.6850 0.6331 0.4801 0.043 Uiso 1 1 calc R
C56 C 0.75984(18) 0.59857(14) 0.56054(14) 0.0318(6) Uani 1 1 d .
H56 H 0.7809 0.6459 0.5735 0.038 Uiso 1 1 calc R
C57 C 0.78679(16) 0.53670(13) 0.59662(13) 0.0259(5) Uani 1 1 d .
H57 H 0.8261 0.5423 0.6345 0.031 Uiso 1 1 calc R
C58 C 0.62444(15) 0.40076(13) 0.83914(11) 0.0204(5) Uani 1 1 d .
H58 H 0.5934 0.3560 0.8210 0.024 Uiso 1 1 calc R
C59 C 0.63998(16) 0.38764(13) 0.91551(12) 0.0222(5) Uani 1 1 d .
C60 C 0.69852(18) 0.33202(14) 0.93652(13) 0.0290(5) Uani 1 1 d .
H60 H 0.7281 0.3027 0.9034 0.035 Uiso 1 1 calc R
C61 C 0.71380(19) 0.31923(15) 1.00508(14) 0.0324(6) Uani 1 1 d .
H61 H 0.7544 0.2816 1.0186 0.039 Uiso 1 1 calc R
C62 C 0.67067(18) 0.36055(16) 1.05403(13) 0.0324(6) Uani 1 1 d .
H62 H 0.6815 0.3516 1.1011 0.039 Uiso 1 1 calc R
C63 C 0.61183(17) 0.41490(17) 1.03409(13) 0.0336(6) Uani 1 1 d .
H63 H 0.5812 0.4431 1.0676 0.040 Uiso 1 1 calc R
C64 C 0.59685(16) 0.42893(15) 0.96503(12) 0.0275(5) Uani 1 1 d .
H64 H 0.5568 0.4671 0.9518 0.033 Uiso 1 1 calc R
C65 C 0.56438(16) 0.46609(14) 0.82300(11) 0.0233(5) Uani 1 1 d .
C66 C 0.47423(17) 0.45547(17) 0.80777(14) 0.0337(6) Uani 1 1 d .
H66 H 0.4495 0.4073 0.8102 0.040 Uiso 1 1 calc R
C67 C 0.41979(19) 0.51418(19) 0.78910(15) 0.0409(7) Uani 1 1 d .
H67 H 0.3586 0.5057 0.7778 0.049 Uiso 1 1 calc R
C68 C 0.4534(2) 0.58376(18) 0.78693(15) 0.0424(7) Uani 1 1 d .
H68 H 0.4161 0.6238 0.7739 0.051 Uiso 1 1 calc R
C69 C 0.5423(2) 0.59567(17) 0.80392(17) 0.0441(7) Uani 1 1 d .
H69 H 0.5657 0.6443 0.8039 0.053 Uiso 1 1 calc R
C70 C 0.59736(18) 0.53732(15) 0.82094(14) 0.0320(6) Uani 1 1 d .
H70 H 0.6587 0.5462 0.8314 0.038 Uiso 1 1 calc R

loop_
_atom_site_aniso_label
_atom_site_aniso_U_11
_atom_site_aniso_U_22
_atom_site_aniso_U_33
_atom_site_aniso_U_23
_atom_site_aniso_U_13
_atom_site_aniso_U_12
In1 0.02767(11) 0.02007(10) 0.03670(12) 0.00285(7) -0.01137(8) 0.00002(7)
N1 0.0141(9) 0.0160(9) 0.0158(9) -0.0012(7) -0.0005(7) -0.0013(7)
N2 0.0135(9) 0.0161(9) 0.0146(9) -0.0013(7) -0.0006(7) -0.0005(7)
C1 0.0148(10) 0.0174(10) 0.0145(10) -0.0012(8) 0.0006(8) -0.0026(8)
C2 0.0163(11) 0.0193(11) 0.0213(12) 0.0019(9) -0.0037(9) 0.0039(9)
C3 0.0206(11) 0.0150(10) 0.0217(12) -0.0002(9) -0.0006(9) 0.0026(9)
C4 0.0131(10) 0.0166(10) 0.0169(11) -0.0007(8) -0.0051(8) -0.0001(8)
C5 0.0156(11) 0.0216(11) 0.0160(11) -0.0002(9) -0.0043(8) -0.0011(8)
C6 0.0157(11) 0.0215(11) 0.0197(11) 0.0017(9) -0.0028(8) -0.0029(9)
C7 0.0171(11) 0.0182(11) 0.0237(12) -0.0010(9) -0.0078(9) 0.0010(9)
C8 0.0226(12) 0.0202(11) 0.0170(11) -0.0032(9) -0.0025(9) 0.0027(9)
C9 0.0165(11) 0.0182(11) 0.0175(11) 0.0011(8) -0.0013(8) 0.0026(8)
C10 0.0288(13) 0.0211(12) 0.0297(13) -0.0062(10) -0.0044(10) -0.0050(10)
C11 0.0199(11) 0.0243(11) 0.0174(11) -0.0019(9) -0.0010(9) -0.0050(9)
C12 0.0236(12) 0.0226(11) 0.0229(12) 0.0003(9) 0.0064(9) -0.0064(9)
C13 0.0402(15) 0.0293(13) 0.0280(14) -0.0018(11) 0.0126(11) -0.0060(11)
C14 0.0515(19) 0.0361(15) 0.0460(18) -0.0048(14) 0.0265(15) -0.0011(14)
C15 0.0402(17) 0.0362(16) 0.066(2) 0.0060(15) 0.0226(16) 0.0101(13)
C16 0.0325(15) 0.0441(17) 0.0486(18) 0.0089(14) 0.0010(13) 0.0037(13)
C17 0.0266(13) 0.0296(13) 0.0317(14) -0.0002(11) 0.0006(10) 0.0001(10)
C18 0.0319(13) 0.0255(12) 0.0142(11) -0.0016(9) 0.0019(9) -0.0045(10)
C19 0.0322(14) 0.0348(14) 0.0290(14) 0.0050(11) -0.0029(11) -0.0095(11)
C20 0.0452(17) 0.0370(16) 0.0360(16) 0.0032(12) 0.0085(13) -0.0168(13)
C21 0.070(2) 0.0275(14) 0.0267(15) 0.0050(11) 0.0111(14) -0.0055(14)
C22 0.061(2) 0.0407(17) 0.0318(16) 0.0121(13) 0.0092(14) 0.0162(15)
C23 0.0358(15) 0.0449(16) 0.0246(14) 0.0064(12) 0.0055(11) 0.0053(12)
C24 0.0220(12) 0.0196(11) 0.0212(12) -0.0021(9) 0.0049(9) 0.0014(9)
C25 0.0234(12) 0.0312(13) 0.0258(13) 0.0102(10) 0.0046(10) 0.0037(10)
C26 0.081(3) 0.108(3) 0.0292(17) 0.0150(18) 0.0142(17) 0.069(3)
C27 0.081(3) 0.153(5) 0.044(2) 0.020(3) 0.001(2) 0.081(3)
C28 0.054(2) 0.097(3) 0.0305(17) 0.0211(18) -0.0054(15) 0.014(2)
C29 0.060(2) 0.0526(19) 0.0288(15) 0.0002(14) -0.0075(14) 0.0054(16)
C30 0.0416(16) 0.0388(15) 0.0302(15) -0.0033(12) -0.0071(12) 0.0093(12)
C31 0.0220(12) 0.0278(12) 0.0158(11) -0.0082(9) -0.0003(9) 0.0006(9)
C32 0.0234(13) 0.0317(13) 0.0320(14) -0.0006(11) -0.0032(10) 0.0021(10)
C33 0.0332(16) 0.0440(17) 0.0477(18) -0.0032(14) -0.0101(13) 0.0152(13)
C34 0.0212(14) 0.064(2) 0.0412(17) -0.0144(15) -0.0036(12) 0.0112(13)
C35 0.0235(14) 0.0563(19) 0.0358(16) -0.0158(14) 0.0053(11) -0.0070(13)
C36 0.0283(13) 0.0321(14) 0.0272(13) -0.0076(11) 0.0043(10) -0.0042(11)
C37 0.0155(10) 0.0130(10) 0.0195(11) -0.0006(8) -0.0025(8) -0.0034(8)
C38 0.0186(11) 0.0151(10) 0.0157(11) 0.0003(8) 0.0008(8) -0.0006(8)
C39 0.0160(11) 0.0211(11) 0.0233(12) 0.0005(9) 0.0016(9) -0.0032(9)
C40 0.0201(11) 0.0181(11) 0.0221(12) -0.0003(9) -0.0049(9) -0.0031(9)
C41 0.0264(12) 0.0215(11) 0.0150(11) -0.0014(9) -0.0007(9) -0.0048(9)
C42 0.0185(11) 0.0165(10) 0.0192(11) -0.0003(9) 0.0015(9) -0.0022(8)
C43 0.0220(12) 0.0312(13) 0.0278(13) -0.0037(10) -0.0055(10) -0.0071(10)
C44 0.0171(11) 0.0207(11) 0.0172(11) -0.0019(9) 0.0004(8) -0.0012(9)
C45 0.0194(11) 0.0232(11) 0.0176(11) -0.0035(9) -0.0001(9) -0.0002(9)
C46 0.0272(13) 0.0264(13) 0.0364(15) 0.0055(11) 0.0101(11) 0.0055(10)
C47 0.0308(15) 0.0382(15) 0.0503(18) 0.0077(13) 0.0199(13) 0.0045(12)
C48 0.0221(13) 0.0407(15) 0.0462(17) -0.0044(13) 0.0068(12) 0.0082(11)
C49 0.0346(15) 0.0361(15) 0.0402(16) 0.0043(12) -0.0002(12) 0.0145(12)
C51 0.0320(14) 0.0308(14) 0.0274(13) 0.0055(11) 0.0048(11) 0.0081(11)
C52 0.0181(11) 0.0269(12) 0.0160(11) 0.0014(9) 0.0060(8) 0.0046(9)
C53 0.0281(13) 0.0314(13) 0.0236(13) -0.0036(10) -0.0014(10) 0.0055(10)
C54 0.0362(15) 0.0440(16) 0.0271(14) 0.0013(12) -0.0055(11) 0.0152(12)
C55 0.0422(16) 0.0320(14) 0.0326(15) 0.0086(12) 0.0066(12) 0.0166(12)
C56 0.0334(14) 0.0244(13) 0.0378(15) 0.0025(11) 0.0083(11) 0.0045(11)
C57 0.0238(12) 0.0269(12) 0.0270(13) 0.0005(10) 0.0014(10) 0.0022(10)
C58 0.0206(11) 0.0241(11) 0.0164(11) -0.0022(9) 0.0021(9) -0.0076(9)
C59 0.0235(12) 0.0239(12) 0.0192(12) -0.0002(9) 0.0015(9) -0.0119(9)
C60 0.0371(14) 0.0241(12) 0.0258(13) -0.0007(10) 0.0009(11) -0.0066(11)
C61 0.0369(15) 0.0279(13) 0.0325(15) 0.0078(11) -0.0050(11) -0.0086(11)
C62 0.0326(14) 0.0442(16) 0.0206(13) 0.0043(11) -0.0005(10) -0.0152(12)
C63 0.0284(14) 0.0519(17) 0.0205(13) -0.0030(12) 0.0067(10) -0.0068(12)
C64 0.0229(12) 0.0387(14) 0.0211(12) 0.0002(10) 0.0034(10) -0.0038(11)
C65 0.0219(12) 0.0348(13) 0.0134(11) -0.0029(9) 0.0031(9) -0.0026(10)
C66 0.0249(13) 0.0444(16) 0.0318(14) -0.0050(12) 0.0017(11) -0.0047(12)
C67 0.0241(14) 0.064(2) 0.0345(16) -0.0055(14) -0.0028(11) 0.0037(13)
C68 0.0368(16) 0.0520(19) 0.0384(16) 0.0073(14) 0.0024(13) 0.0141(14)
C69 0.0405(17) 0.0363(16) 0.055(2) 0.0087(14) 0.0038(14) 0.0020(13)
C70 0.0257(13) 0.0329(14) 0.0375(15) 0.0027(11) -0.0010(11) -0.0022(11)

loop_
_atom_type_symbol
_atom_type_description
_atom_type_scat_dispersion_real
_atom_type_scat_dispersion_imag
_atom_type_scat_source
C C 0.0033 0.0016 'International Tables Vol C Tables 4.2.6.8 and 6.1.1.4'
H H 0.0000 0.0000 'International Tables Vol C Tables 4.2.6.8 and 6.1.1.4'
In In -0.7276 1.3100 'International Tables Vol C Tables 4.2.6.8 and 6.1.1.4'
N N 0.0061 0.0033 'International Tables Vol C Tables 4.2.6.8 and 6.1.1.4'

loop_
_geom_angle_atom_site_label_1
_geom_angle_atom_site_label_2
_geom_angle_atom_site_label_3
_geom_angle
H1 In1 H2 112.7(18)
H1 In1 H3 115.1(18)
H2 In1 H3 121(2)
C1 In1 H1 102.0(12)
C1 In1 H2 98.6(13)
C1 In1 H3 103.9(14)
C1 N1 C2 110.93(18)
C1 N1 C4 124.49(18)
C2 N1 C4 124.36(18)
C1 N2 C3 111.07(18)
C1 N2 C37 123.87(18)
C3 N2 C37 125.03(18)
N1 C1 In1 128.30(15)
N1 C1 N2 104.16(18)
N2 C1 In1 127.13(15)
N1 C2 H0AA 126.5
C3 C2 N1 106.99(19)
C3 C2 H0AA 126.5
N2 C3 H1AA 126.6
C2 C3 N2 106.85(19)
C2 C3 H1AA 126.6
C5 C4 N1 119.49(19)
C9 C4 N1 118.59(19)
C9 C4 C5 121.9(2)
C4 C5 C11 121.63(19)
C6 C5 C4 117.7(2)
C6 C5 C11 120.6(2)
C5 C6 H6 119.0
C7 C6 C5 122.0(2)
C7 C6 H6 119.0
C6 C7 C10 120.8(2)
C8 C7 C6 118.3(2)
C8 C7 C10 120.8(2)
C7 C8 H8 118.8
C7 C8 C9 122.4(2)
C9 C8 H8 118.8
C4 C9 C24 122.65(19)
C8 C9 C4 117.6(2)
C8 C9 C24 119.7(2)
C7 C10 H10A 109.5
C7 C10 H10B 109.5
C7 C10 H10C 109.5
H10A C10 H10B 109.5
H10A C10 H10C 109.5
H10B C10 H10C 109.5
C5 C11 H11 106.6
C5 C11 C18 111.64(19)
C12 C11 C5 113.14(19)
C12 C11 H11 106.6
C12 C11 C18 111.74(19)
C18 C11 H11 106.6
C13 C12 C11 118.1(2)
C17 C12 C11 123.7(2)
C17 C12 C13 118.2(2)
C12 C13 H13 119.4
C14 C13 C12 121.1(3)
C14 C13 H13 119.4
C13 C14 H14 120.0
C13 C14 C15 120.1(3)
C15 C14 H14 120.0
C14 C15 H15 120.2
C16 C15 C14 119.7(3)
C16 C15 H15 120.2
C15 C16 H16 120.0
C15 C16 C17 120.1(3)
C17 C16 H16 120.0
C12 C17 C16 120.9(3)
C12 C17 H17 119.5
C16 C17 H17 119.5
C19 C18 C11 122.1(2)
C23 C18 C11 119.5(2)
C23 C18 C19 118.4(2)
C18 C19 H19 119.9
C18 C19 C20 120.3(3)
C20 C19 H19 119.9
C19 C20 H20 119.6
C21 C20 C19 120.8(3)
C21 C20 H20 119.6
C20 C21 H21 120.2
C20 C21 C22 119.6(3)
C22 C21 H21 120.2
C21 C22 H22 120.0
C21 C22 C23 120.0(3)
C23 C22 H22 120.0
C18 C23 C22 120.9(3)
C18 C23 H23 119.5
C22 C23 H23 119.5
C9 C24 H24 107.2
C9 C24 C25 109.21(19)
C25 C24 H24 107.2
C31 C24 C9 114.36(19)
C31 C24 H24 107.2
C31 C24 C25 111.43(18)
C26 C25 C24 119.5(2)
C30 C25 C24 123.1(2)
C30 C25 C26 117.4(3)
C25 C26 H26 119.7
C25 C26 C27 120.7(3)
C27 C26 H26 119.7
C26 C27 H27 119.7
C28 C27 C26 120.7(3)
C28 C27 H27 119.7
C27 C28 H28 120.5
C29 C28 C27 119.1(3)
C29 C28 H28 120.5
C28 C29 H29 119.8
C28 C29 C30 120.4(3)
C30 C29 H29 119.8
C25 C30 C29 121.7(3)
C25 C30 H30 119.2
C29 C30 H30 119.2
C32 C31 C24 123.2(2)
C32 C31 C36 118.6(2)
C36 C31 C24 118.1(2)
C31 C32 H32 119.8
C31 C32 C33 120.4(3)
C33 C32 H32 119.8
C32 C33 H33 119.8
C34 C33 C32 120.3(3)
C34 C33 H33 119.8
C33 C34 H34 120.2
C33 C34 C35 119.7(3)
C35 C34 H34 120.2
C34 C35 H35 120.0
C36 C35 C34 120.1(3)
C36 C35 H35 120.0
C31 C36 H36 119.6
C35 C36 C31 120.9(3)
C35 C36 H36 119.6
C38 C37 N2 118.48(19)
C42 C37 N2 119.48(19)
C42 C37 C38 122.0(2)
C37 C38 C44 121.46(19)
C39 C38 C37 117.6(2)
C39 C38 C44 120.85(19)
C38 C39 H39 119.0
C40 C39 C38 122.0(2)
C40 C39 H39 119.0
C39 C40 C43 120.9(2)
C41 C40 C39 118.3(2)
C41 C40 C43 120.7(2)
C40 C41 H41 118.9
C40 C41 C42 122.1(2)
C42 C41 H41 118.9
C37 C42 C58 120.74(19)
C41 C42 C37 117.8(2)
C41 C42 C58 121.2(2)
C40 C43 H43A 109.5
C40 C43 H43B 109.5
C40 C43 H43C 109.5
H43A C43 H43B 109.5
H43A C43 H43C 109.5
H43B C43 H43C 109.5
C38 C44 H44 107.1
C38 C44 C45 111.70(18)
C38 C44 C52 110.63(18)
C45 C44 H44 107.1
C45 C44 C52 112.93(18)
C52 C44 H44 107.1
C46 C45 C44 122.9(2)
C46 C45 C51 118.4(2)
C51 C45 C44 118.7(2)
C45 C46 H46 120.0
C45 C46 C47 120.1(2)
C47 C46 H46 120.0
C46 C47 H47 119.6
C48 C47 C46 120.7(3)
C48 C47 H47 119.6
C47 C48 H48 120.2
C47 C48 C49 119.7(2)
C49 C48 H48 120.2
C48 C49 H49 120.1
C48 C49 C51 119.9(3)
C51 C49 H49 120.1
C45 C51 H51 119.4
C49 C51 C45 121.3(2)
C49 C51 H51 119.4
C53 C52 C44 119.6(2)
C57 C52 C44 122.1(2)
C57 C52 C53 118.2(2)
C52 C53 H53 119.8
C54 C53 C52 120.5(2)
C54 C53 H53 119.8
C53 C54 H54 119.9
C55 C54 C53 120.2(3)
C55 C54 H54 119.9
C54 C55 H55 120.0
C54 C55 C56 120.0(2)
C56 C55 H55 120.0
C55 C56 H56 120.1
C55 C56 C57 119.7(3)
C57 C56 H56 120.1
C52 C57 C56 121.3(2)
C52 C57 H57 119.3
C56 C57 H57 119.3
C42 C58 H58 106.8
C42 C58 C59 112.56(19)
C59 C58 H58 106.8
C65 C58 C42 109.02(18)
C65 C58 H58 106.8
C65 C58 C59 114.32(19)
C60 C59 C58 119.5(2)
C64 C59 C58 122.1(2)
C64 C59 C60 118.4(2)
C59 C60 H60 119.7
C61 C60 C59 120.6(2)
C61 C60 H60 119.7
C60 C61 H61 119.7
C62 C61 C60 120.6(3)
C62 C61 H61 119.7
C61 C62 H62 120.3
C63 C62 C61 119.4(2)
C63 C62 H62 120.3
C62 C63 H63 119.8
C62 C63 C64 120.4(3)
C64 C63 H63 119.8
C59 C64 C63 120.5(3)
C59 C64 H64 119.7
C63 C64 H64 119.7
C66 C65 C58 120.3(2)
C70 C65 C58 121.8(2)
C70 C65 C66 117.8(2)
C65 C66 H66 119.5
C67 C66 C65 120.9(3)
C67 C66 H66 119.5
C66 C67 H67 119.8
C68 C67 C66 120.5(3)
C68 C67 H67 119.8
C67 C68 H68 120.3
C67 C68 C69 119.4(3)
C69 C68 H68 120.3
C68 C69 H69 119.8
C70 C69 C68 120.4(3)
C70 C69 H69 119.8
C65 C70 H70 119.5
C69 C70 C65 120.9(3)
C69 C70 H70 119.5

loop_
_geom_bond_atom_site_label_1
_geom_bond_atom_site_label_2
_geom_bond_distance
In1 H1 1.76(4)
In1 H2 1.67(4)
In1 H3 1.68(4)
In1 C1 2.275(2)
N1 C1 1.356(3)
N1 C2 1.390(3)
N1 C4 1.446(3)
N2 C1 1.363(3)
N2 C3 1.385(3)
N2 C37 1.449(3)
C2 H0AA 0.9500
C2 C3 1.337(3)
C3 H1AA 0.9500
C4 C5 1.401(3)
C4 C9 1.397(3)
C5 C6 1.391(3)
C5 C11 1.526(3)
C6 H6 0.9500
C6 C7 1.390(3)
C7 C8 1.382(3)
C7 C10 1.509(3)
C8 H8 0.9500
C8 C9 1.392(3)
C9 C24 1.529(3)
C10 H10A 0.9800
C10 H10B 0.9800
C10 H10C 0.9800
C11 H11 1.0000
C11 C12 1.519(3)
C11 C18 1.531(3)
C12 C13 1.398(4)
C12 C17 1.388(4)
C13 H13 0.9500
C13 C14 1.379(4)
C14 H14 0.9500
C14 C15 1.386(5)
C15 H15 0.9500
C15 C16 1.384(5)
C16 H16 0.9500
C16 C17 1.389(4)
C17 H17 0.9500
C18 C19 1.388(4)
C18 C23 1.381(4)
C19 H19 0.9500
C19 C20 1.392(4)
C20 H20 0.9500
C20 C21 1.367(4)
C21 H21 0.9500
C21 C22 1.375(5)
C22 H22 0.9500
C22 C23 1.394(4)
C23 H23 0.9500
C24 H24 1.0000
C24 C25 1.535(3)
C24 C31 1.524(3)
C25 C26 1.375(4)
C25 C30 1.369(4)
C26 H26 0.9500
C26 C27 1.393(6)
C27 H27 0.9500
C27 C28 1.366(6)
C28 H28 0.9500
C28 C29 1.349(5)
C29 H29 0.9500
C29 C30 1.390(4)
C30 H30 0.9500
C31 C32 1.384(3)
C31 C36 1.393(3)
C32 H32 0.9500
C32 C33 1.397(4)
C33 H33 0.9500
C33 C34 1.375(5)
C34 H34 0.9500
C34 C35 1.384(5)
C35 H35 0.9500
C35 C36 1.384(4)
C36 H36 0.9500
C37 C38 1.396(3)
C37 C42 1.393(3)
C38 C39 1.394(3)
C38 C44 1.525(3)
C39 H39 0.9500
C39 C40 1.387(3)
C40 C41 1.384(3)
C40 C43 1.506(3)
C41 H41 0.9500
C41 C42 1.390(3)
C42 C58 1.527(3)
C43 H43A 0.9800
C43 H43B 0.9800
C43 H43C 0.9800
C44 H44 1.0000
C44 C45 1.526(3)
C44 C52 1.526(3)
C45 C46 1.382(3)
C45 C51 1.390(3)
C46 H46 0.9500
C46 C47 1.397(4)
C47 H47 0.9500
C47 C48 1.366(4)
C48 H48 0.9500
C48 C49 1.378(4)
C49 H49 0.9500
C49 C51 1.380(4)
C51 H51 0.9500
C52 C53 1.393(3)
C52 C57 1.387(3)
C53 H53 0.9500
C53 C54 1.392(4)
C54 H54 0.9500
C54 C55 1.379(4)
C55 H55 0.9500
C55 C56 1.380(4)
C56 H56 0.9500
C56 C57 1.387(4)
C57 H57 0.9500
C58 H58 1.0000
C58 C59 1.533(3)
C58 C65 1.519(3)
C59 C60 1.396(4)
C59 C64 1.387(3)
C60 H60 0.9500
C60 C61 1.382(4)
C61 H61 0.9500
C61 C62 1.379(4)
C62 H62 0.9500
C62 C63 1.376(4)
C63 H63 0.9500
C63 C64 1.395(4)
C64 H64 0.9500
C65 C66 1.388(4)
C65 C70 1.385(4)
C66 H66 0.9500
C66 C67 1.388(4)
C67 H67 0.9500
C67 C68 1.360(5)
C68 H68 0.9500
C68 C69 1.382(4)
C69 H69 0.9500
C69 C70 1.381(4)
C70 H70 0.9500
